data_2016059
loop_
_publ_author_name
'Sankar Muniappan'
'Sophia Lipstman'
'Israel Goldberg'

_publ_section_title
;
 Hydrogen-bonded assemblies of
 20-(4-pyridyl)porphyrin-5^4^,10^4^,15^4^-tribenzoic acid with dimethyl
 sulfoxide and 4-acetylpyridine in their dimethyl sulfoxide and
 tetrahydrofuran solvates
;
_journal_coeditor_code LN3055
_journal_issue 7
_journal_name_full 'Acta Crystallographica Section C'
_journal_page_first o395
_journal_page_last o399
_journal_paper_doi 10.1107/S0108270107024936
_journal_volume 63
_journal_year 2007
_chemical_formula_iupac 'C46 H29 N5 O6, 2C7 H7 N O, 10C4 H8 O'
_chemical_formula_moiety 'C46 H29 N5 O6, 2(C7 H7 N O), 10(C4 H8 O)'
_chemical_formula_sum 'C100 H123 N7 O18'
_chemical_formula_weight 1711.05
_chemical_name_systematic
;
20-(4-pyridyl)porphyrin-5^4^,10^4^,15^4^-tribenzoic
acid--4-acetylpyridine--tetrahydrofuran (1/2/10)
;
_space_group_IT_number 1
_symmetry_cell_setting triclinic
_symmetry_space_group_name_Hall 'P 1'
_symmetry_space_group_name_H-M 'P 1'
_atom_sites_solution_hydrogens geom
_atom_sites_solution_primary direct
_atom_sites_solution_secondary difmap
_audit_creation_method SHELXL-97
_cell_angle_alpha 77.718(3)
_cell_angle_beta 89.630(4)
_cell_angle_gamma 78.805(4)
_cell_formula_units_Z 1
_cell_length_a 7.6005(3)
_cell_length_b 15.6609(10)
_cell_length_c 18.6149(12)
_cell_measurement_reflns_used 7863
_cell_measurement_temperature 110(2)
_cell_measurement_theta_max 28.28
_cell_measurement_theta_min 1.41
_cell_volume 2122.4(2)
_computing_cell_refinement 'Denzo (Otwinowski & Minor, 1997)'
_computing_data_collection 'Collect (Nonius, 1999)'
_computing_data_reduction Denzo
_computing_molecular_graphics
;
ORTEPIII (Burnett & Johnson, 1996) and Mercury (Macrae <i>et al.</i>,
2006)
;
_computing_publication_material SHELXL97
_computing_structure_refinement 'SHELXL97 (Sheldrick, 1997)'
_computing_structure_solution 'SIR97 (Altomare <i>et al.</i>,  1999)'
_diffrn_ambient_temperature 110(2)
_diffrn_detector_area_resol_mean 12.8
_diffrn_measured_fraction_theta_full 0.964
_diffrn_measured_fraction_theta_max 0.964
_diffrn_measurement_device_type 'Nonius KappaCCD area-detector'
_diffrn_measurement_method '0.5 deg. \f & \w scans'
_diffrn_radiation_monochromator graphite
_diffrn_radiation_source 'fine-focus sealed tube'
_diffrn_radiation_type MoK\a
_diffrn_radiation_wavelength 0.71073
_diffrn_reflns_av_R_equivalents 0.0600
_diffrn_reflns_av_sigmaI/netI 0.1044
_diffrn_reflns_limit_h_max 8
_diffrn_reflns_limit_h_min -10
_diffrn_reflns_limit_k_max 20
_diffrn_reflns_limit_k_min -19
_diffrn_reflns_limit_l_max 24
_diffrn_reflns_limit_l_min -20
_diffrn_reflns_number 24317
_diffrn_reflns_theta_full 28.24
_diffrn_reflns_theta_max 28.24
_diffrn_reflns_theta_min 2.24
_diffrn_standards_number 0
_exptl_absorpt_coefficient_mu 0.092
_exptl_absorpt_correction_type none
_exptl_crystal_colour red
_exptl_crystal_density_diffrn 1.339
_exptl_crystal_density_method 'not measured'
_exptl_crystal_description prism
_exptl_crystal_F_000 916
_exptl_crystal_size_max 0.40
_exptl_crystal_size_mid 0.30
_exptl_crystal_size_min 0.25
_refine_diff_density_max 0.253
_refine_diff_density_min -0.204
_refine_ls_abs_structure_details
;
?
;
_refine_ls_extinction_method none
_refine_ls_goodness_of_fit_ref 0.798
_refine_ls_hydrogen_treatment constr
_refine_ls_matrix_type full
_refine_ls_number_parameters 669
_refine_ls_number_reflns 10109
_refine_ls_number_restraints 8
_refine_ls_restrained_S_all 0.799
_refine_ls_R_factor_all 0.0813
_refine_ls_R_factor_gt 0.0521
_refine_ls_shift/su_max 0.019
_refine_ls_shift/su_mean 0.006
_refine_ls_structure_factor_coef Fsqd
_refine_ls_weighting_details 'calc w=1/[\s^2^(Fo^2^)+(0.0733P)^2^] where P=(Fo^2^+2Fc^2^)/3'
_refine_ls_weighting_scheme calc
_refine_ls_wR_factor_gt 0.1270
_refine_ls_wR_factor_ref 0.1352
_reflns_number_gt 4725
_reflns_number_total 10109
_reflns_threshold_expression 'I > 2\s(I)'
_cod_data_source_file ln3055.cif
_cod_data_source_block II
_cod_database_code 2016059
_cod_database_fobs_code 2016059

loop_
_symmetry_equiv_pos_as_xyz
'x, y, z'

loop_
_atom_site_type_symbol
_atom_site_label
_atom_site_fract_x
_atom_site_fract_y
_atom_site_fract_z
_atom_site_U_iso_or_equiv
_atom_site_adp_type
_atom_site_calc_flag
_atom_site_refinement_flags
_atom_site_occupancy
C C1 0.3180(6) -0.0668(3) 0.6753(3) 0.0476(12) Uani d . 1
C C2 0.3226(6) -0.0884(4) 0.6042(3) 0.0543(13) Uani d . 1
H H2 0.2471 -0.1223 0.5871 0.065 Uiso calc R 1
C C3 0.4493(7) -0.0534(4) 0.5660(3) 0.0620(15) Uani d . 1
H H3 0.4796 -0.0593 0.5174 0.074 Uiso calc R 1
C C4 0.5337(5) -0.0057(3) 0.6086(2) 0.0399(11) Uani d . 1
C C5 0.6771(6) 0.0389(3) 0.5913(2) 0.0428(11) Uani d . 1
C C6 0.7563(5) 0.0846(3) 0.6315(3) 0.0384(11) Uani d . 1
C C7 0.8970(6) 0.1295(3) 0.6083(2) 0.0405(11) Uani d . 1
H H7 0.9553 0.1303 0.5630 0.049 Uiso calc R 1
C C8 0.9358(6) 0.1711(3) 0.6604(2) 0.0467(12) Uani d . 1
H H8 1.0218 0.2081 0.6589 0.056 Uiso calc R 1
C C9 0.8194(5) 0.1475(3) 0.7185(3) 0.0431(12) Uani d . 1
C C10 0.8193(5) 0.1760(3) 0.7860(2) 0.0336(10) Uani d . 1
C C11 0.7107(6) 0.1487(3) 0.8464(2) 0.0403(11) Uani d . 1
C C12 0.7136(6) 0.1697(3) 0.9160(2) 0.0496(13) Uani d . 1
H H12 0.7911 0.2034 0.9320 0.060 Uiso calc R 1
C C13 0.5833(6) 0.1326(3) 0.9577(3) 0.0472(12) Uani d . 1
H H13 0.5563 0.1358 1.0071 0.057 Uiso calc R 1
C C14 0.4989(6) 0.0893(3) 0.9125(2) 0.0424(12) Uani d . 1
C C15 0.3533(5) 0.0467(3) 0.9335(3) 0.0409(11) Uani d . 1
C C16 0.2739(6) 0.0003(3) 0.8876(2) 0.0415(11) Uani d . 1
C C17 0.1206(6) -0.0468(3) 0.9126(3) 0.0571(14) Uani d . 1
H H17 0.0612 -0.0489 0.9579 0.069 Uiso calc R 1
C C18 0.0865(5) -0.0844(3) 0.8582(3) 0.0436(12) Uani d . 1
H H18 -0.0023 -0.1194 0.8574 0.052 Uiso calc R 1
C C19 0.2121(5) -0.0622(3) 0.7986(2) 0.0353(10) Uani d . 1
C C20 0.2099(5) -0.0866(3) 0.7323(3) 0.0437(12) Uani d . 1
N N21 0.4514(4) -0.0151(2) 0.67491(18) 0.0375(9) Uani d . 1
H H21 0.4777 0.0078 0.7118 0.045 Uiso calc PR 0.50
N N22 0.7111(4) 0.0947(2) 0.70131(19) 0.0371(9) Uani d . 1
H H22 0.6299 0.0719 0.7288 0.045 Uiso calc PR 0.50
N N23 0.5828(4) 0.0971(2) 0.8457(2) 0.0430(10) Uani d . 1
H H23 0.5587 0.0732 0.8091 0.052 Uiso calc PR 0.50
N N24 0.3243(4) -0.0114(2) 0.81933(18) 0.0389(9) Uani d . 1
H H24 0.4107 0.0092 0.7937 0.047 Uiso calc PR 0.50
C C25 0.7530(6) 0.0305(3) 0.5172(2) 0.0528(13) Uani d D 1
C C26 0.8549(6) -0.0486(3) 0.5058(3) 0.0650(15) Uani d . 1
H H26 0.8724 -0.0997 0.5449 0.078 Uiso calc R 1
C C27 0.9309(6) -0.0555(3) 0.4402(3) 0.0776(17) Uani d D 1
H H27 0.9995 -0.1113 0.4349 0.093 Uiso calc R 1
N N28 0.9116(6) 0.0130(4) 0.3842(2) 0.0971(19) Uani d D 1
C C29 0.8052(11) 0.0867(5) 0.3918(3) 0.119(3) Uani d . 1
H H29 0.7798 0.1346 0.3501 0.143 Uiso calc R 1
C C30 0.7267(9) 0.0987(3) 0.4580(3) 0.116(3) Uani d D 1
H H30 0.6553 0.1547 0.4611 0.139 Uiso calc R 1
C C31 0.9417(6) 0.2368(3) 0.7977(2) 0.0384(11) Uani d . 1
C C32 1.1252(5) 0.2165(3) 0.7929(2) 0.0371(11) Uani d . 1
H H32 1.1784 0.1610 0.7818 0.045 Uiso calc R 1
C C33 1.2353(6) 0.2738(3) 0.8036(3) 0.0450(12) Uani d . 1
H H33 1.3622 0.2576 0.8020 0.054 Uiso calc R 1
C C34 1.1498(6) 0.3588(3) 0.8174(2) 0.0423(11) Uani d . 1
C C35 0.9683(6) 0.3788(3) 0.8204(3) 0.0540(14) Uani d . 1
H H35 0.9135 0.4353 0.8295 0.065 Uiso calc R 1
C C36 0.8597(5) 0.3203(3) 0.8109(3) 0.0492(13) Uani d . 1
H H36 0.7330 0.3361 0.8132 0.059 Uiso calc R 1
C C37 1.2709(7) 0.4202(4) 0.8286(3) 0.0541(14) Uani d . 1
O O38 1.4358(4) 0.3999(2) 0.8325(2) 0.0626(10) Uani d . 1
O O39 1.1830(4) 0.4959(2) 0.8365(3) 0.0744(12) Uani d . 1
H H39 1.2541 0.5255 0.8490 0.112 Uiso calc R 1
C C40 0.2706(4) 0.0544(2) 1.00409(13) 0.0490(13) Uani d G 1
C C41 0.1719(4) 0.1355(2) 1.01351(15) 0.082(2) Uani d G 1
H H41 0.1556 0.1862 0.9739 0.098 Uiso calc R 1
C C42 0.0970(4) 0.1425(2) 1.08084(19) 0.099(2) Uani d G 1
H H42 0.0295 0.1980 1.0873 0.119 Uiso calc R 1
C C43 0.1208(4) 0.0684(3) 1.13876(14) 0.0589(15) Uani d G 1
C C44 0.2195(4) -0.0128(2) 1.12933(15) 0.0695(15) Uani d G 1
H H44 0.2358 -0.0635 1.1689 0.083 Uiso calc R 1
C C45 0.2944(4) -0.01979(18) 1.06200(18) 0.0585(13) Uani d G 1
H H45 0.3619 -0.0753 1.0556 0.070 Uiso calc R 1
C C46 0.0493(6) 0.0673(4) 1.2136(2) 0.0773(13) Uani d D 1
O O47 -0.0269(6) 0.1360(4) 1.2294(3) 0.1349(17) Uani d . 1
O O48 0.0651(6) -0.0114(3) 1.2632(2) 0.1076(16) Uani d D 1
H H48 0.0303 -0.0017 1.3041 0.178 Uiso calc R 1
C C49 0.0948(5) -0.1540(3) 0.7238(2) 0.0401(11) Uani d . 1
C C50 -0.0953(5) -0.1306(3) 0.7284(2) 0.0455(12) Uani d . 1
H H50 -0.1507 -0.0744 0.7377 0.055 Uiso calc R 1
C C51 -0.1975(5) -0.1924(3) 0.7189(2) 0.0397(11) Uani d . 1
H H51 -0.3240 -0.1776 0.7227 0.048 Uiso calc R 1
C C52 -0.1253(5) -0.2721(3) 0.7044(2) 0.0388(11) Uani d . 1
C C53 0.0650(5) -0.2973(3) 0.7015(2) 0.0411(11) Uani d . 1
H H53 0.1192 -0.3544 0.6938 0.049 Uiso calc R 1
C C54 0.1664(6) -0.2376(3) 0.7102(2) 0.0455(12) Uani d . 1
H H54 0.2928 -0.2537 0.7068 0.055 Uiso calc R 1
C C55 -0.2409(6) -0.3346(3) 0.6927(3) 0.0437(12) Uani d . 1
O O56 -0.4000(4) -0.3139(2) 0.6908(2) 0.0655(10) Uani d . 1
O O57 -0.1533(3) -0.4160(2) 0.68678(19) 0.0510(8) Uani d . 1
H H57 -0.2273 -0.4456 0.6768 0.077 Uiso calc R 1
C C58 -0.4261(5) -0.6417(3) 0.6232(3) 0.0581(14) Uani d D 1
H H58 -0.3760 -0.6978 0.6124 0.070 Uiso calc R 1
C C59 -0.3117(6) -0.5920(3) 0.6401(2) 0.0467(12) Uani d . 1
H H59 -0.1860 -0.6108 0.6367 0.056 Uiso calc R 1
N N60 -0.3771(5) -0.5158(3) 0.6616(3) 0.0644(13) Uani d . 1
C C61 -0.5561(6) -0.4914(4) 0.6609(4) 0.085(2) Uani d . 1
H H61 -0.6037 -0.4361 0.6738 0.102 Uiso calc R 1
C C62 -0.6739(6) -0.5379(3) 0.6437(3) 0.0570(14) Uani d . 1
H H62 -0.7993 -0.5179 0.6470 0.068 Uiso calc R 1
C C63 -0.6062(5) -0.6168(3) 0.6207(3) 0.0465(12) Uani d D 1
C C64 -0.7277(7) -0.6679(4) 0.5991(3) 0.0597(15) Uani d . 1
O O65 -0.8967(4) -0.6356(2) 0.5947(2) 0.0712(11) Uani d . 1
C C66 -0.6626(7) -0.7517(4) 0.5710(4) 0.096(2) Uani d . 1
H H66A -0.7659 -0.7751 0.5581 0.144 Uiso calc R 1
H H66B -0.5877 -0.7964 0.6093 0.144 Uiso calc R 1
H H66C -0.5919 -0.7381 0.5273 0.144 Uiso calc R 1
C C67 1.4501(4) 0.7286(3) 0.9038(3) 0.0476(12) Uani d . 1
H H67 1.4006 0.7817 0.9198 0.057 Uiso calc R 1
C C68 1.3432(6) 0.6753(4) 0.8810(3) 0.0639(16) Uani d . 1
H H68 1.2168 0.6957 0.8791 0.077 Uiso calc R 1
N N69 1.4050(4) 0.5984(3) 0.8619(2) 0.0462(10) Uani d D 1
C C70 1.5831(4) 0.5709(3) 0.8584(3) 0.0481(12) Uani d D 1
H H70 1.6285 0.5181 0.8413 0.058 Uiso calc R 1
C C71 1.7027(5) 0.6198(3) 0.8800(3) 0.0583(15) Uani d . 1
H H71 1.8286 0.5987 0.8797 0.070 Uiso calc R 1
C C72 1.6374(5) 0.6978(3) 0.9013(3) 0.0466(13) Uani d . 1
C C73 1.7685(6) 0.7522(3) 0.9251(3) 0.0497(13) Uani d . 1
O O74 1.9232(4) 0.7263(2) 0.9260(2) 0.0743(12) Uani d . 1
C C75 1.6874(6) 0.8395(3) 0.9400(3) 0.0584(13) Uani d . 1
H H75A 1.7821 0.8684 0.9533 0.088 Uiso calc R 1
H H75B 1.6056 0.8314 0.9807 0.088 Uiso calc R 1
H H75C 1.6204 0.8769 0.8959 0.088 Uiso calc R 1

loop_
_atom_site_aniso_label
_atom_site_aniso_U_11
_atom_site_aniso_U_22
_atom_site_aniso_U_33
_atom_site_aniso_U_12
_atom_site_aniso_U_13
_atom_site_aniso_U_23
C1 0.049(3) 0.043(3) 0.055(3) -0.015(2) 0.001(2) -0.015(2)
C2 0.059(3) 0.072(4) 0.049(3) -0.028(3) 0.014(2) -0.035(3)
C3 0.075(4) 0.079(4) 0.041(3) -0.020(3) 0.005(3) -0.029(3)
C4 0.038(2) 0.047(3) 0.042(3) -0.015(2) 0.005(2) -0.017(2)
C5 0.056(3) 0.044(3) 0.025(2) -0.010(2) 0.0196(19) 0.000(2)
C6 0.038(2) 0.033(2) 0.047(3) -0.0075(19) 0.012(2) -0.014(2)
C7 0.053(2) 0.050(3) 0.028(2) -0.020(2) 0.0075(18) -0.019(2)
C8 0.059(3) 0.046(3) 0.033(3) -0.009(2) 0.010(2) -0.005(2)
C9 0.036(2) 0.037(3) 0.059(3) -0.002(2) 0.006(2) -0.019(2)
C10 0.037(2) 0.037(2) 0.027(2) -0.0016(18) 0.0129(17) -0.0098(19)
C11 0.041(2) 0.050(3) 0.034(3) -0.012(2) 0.0148(19) -0.016(2)
C12 0.058(3) 0.066(3) 0.031(3) -0.032(3) 0.009(2) -0.008(2)
C13 0.050(3) 0.059(3) 0.039(3) -0.025(2) 0.021(2) -0.014(2)
C14 0.055(3) 0.055(3) 0.022(2) -0.019(2) 0.014(2) -0.013(2)
C15 0.033(2) 0.047(3) 0.049(3) -0.014(2) 0.0096(19) -0.019(2)
C16 0.048(3) 0.047(3) 0.034(3) -0.019(2) 0.012(2) -0.011(2)
C17 0.049(3) 0.050(3) 0.066(4) -0.020(2) 0.028(2) -0.015(3)
C18 0.043(2) 0.046(3) 0.053(3) -0.025(2) 0.021(2) -0.023(2)
C19 0.045(2) 0.033(2) 0.028(2) -0.012(2) 0.0124(18) -0.0043(19)
C20 0.031(2) 0.038(3) 0.044(3) -0.0142(19) 0.007(2) -0.008(2)
N21 0.044(2) 0.043(2) 0.033(2) -0.0156(18) 0.0157(16) -0.0178(18)
N22 0.0365(19) 0.035(2) 0.042(2) -0.0059(16) 0.0103(16) -0.0131(18)
N23 0.046(2) 0.043(2) 0.043(2) -0.0154(19) 0.0094(18) -0.011(2)
N24 0.043(2) 0.049(2) 0.031(2) -0.0232(18) 0.0198(16) -0.0122(18)
C25 0.074(3) 0.050(3) 0.037(3) -0.022(3) 0.012(2) -0.006(2)
C26 0.064(3) 0.079(4) 0.064(4) -0.025(3) 0.020(3) -0.030(3)
C27 0.106(4) 0.059(3) 0.078(4) -0.016(3) 0.025(4) -0.038(3)
N28 0.115(4) 0.123(5) 0.059(3) -0.026(4) 0.049(3) -0.029(4)
C29 0.182(8) 0.119(6) 0.064(5) -0.059(6) 0.045(5) -0.011(4)
C30 0.165(6) 0.109(6) 0.055(4) -0.001(5) 0.055(4) -0.004(4)
C31 0.051(3) 0.029(2) 0.043(3) -0.021(2) 0.016(2) -0.016(2)
C32 0.032(2) 0.029(2) 0.052(3) -0.0076(19) 0.0057(19) -0.012(2)
C33 0.047(3) 0.032(3) 0.053(3) -0.003(2) 0.005(2) -0.007(2)
C34 0.048(3) 0.033(3) 0.048(3) -0.011(2) 0.012(2) -0.013(2)
C35 0.034(3) 0.049(3) 0.088(4) -0.008(2) 0.012(2) -0.034(3)
C36 0.024(2) 0.042(3) 0.088(4) -0.011(2) 0.008(2) -0.022(3)
C37 0.050(3) 0.050(4) 0.067(4) -0.016(3) 0.012(3) -0.018(3)
O38 0.0258(17) 0.070(3) 0.101(3) -0.0149(16) 0.0026(16) -0.034(2)
O39 0.044(2) 0.053(2) 0.139(4) -0.0201(18) 0.016(2) -0.041(2)
C40 0.042(2) 0.079(4) 0.040(3) -0.027(2) 0.019(2) -0.029(3)
C41 0.068(3) 0.115(5) 0.050(4) 0.018(3) 0.023(3) -0.023(3)
C42 0.077(4) 0.181(7) 0.034(3) -0.003(4) 0.023(3) -0.033(4)
C43 0.060(3) 0.104(5) 0.036(3) -0.052(3) 0.013(2) -0.032(3)
C44 0.082(3) 0.101(4) 0.036(3) -0.036(3) 0.028(2) -0.022(3)
C45 0.072(3) 0.064(3) 0.050(3) -0.028(3) 0.022(2) -0.023(3)
C46 0.089(3) 0.094(4) 0.062(3) -0.033(3) 0.031(2) -0.032(3)
O47 0.124(3) 0.145(5) 0.138(4) -0.024(3) 0.031(3) -0.058(3)
O48 0.118(3) 0.089(4) 0.111(3) -0.030(3) 0.029(3) -0.029(3)
C49 0.031(2) 0.063(3) 0.028(3) -0.011(2) 0.0064(18) -0.011(2)
C50 0.038(3) 0.053(3) 0.046(3) -0.005(2) 0.010(2) -0.018(2)
C51 0.019(2) 0.052(3) 0.052(3) -0.0062(19) 0.0134(18) -0.022(2)
C52 0.019(2) 0.053(3) 0.050(3) -0.0095(19) 0.0021(18) -0.020(2)
C53 0.036(2) 0.042(3) 0.052(3) -0.012(2) 0.006(2) -0.019(2)
C54 0.040(3) 0.058(3) 0.046(3) -0.010(2) 0.020(2) -0.027(2)
C55 0.030(3) 0.043(3) 0.061(3) -0.008(2) 0.011(2) -0.016(3)
O56 0.048(2) 0.051(2) 0.105(3) -0.0118(17) 0.0171(19) -0.032(2)
O57 0.0345(16) 0.048(2) 0.078(2) -0.0104(15) -0.0002(15) -0.0284(18)
C58 0.050(3) 0.045(3) 0.078(4) -0.002(2) 0.014(2) -0.018(3)
C59 0.031(2) 0.055(3) 0.057(3) -0.001(2) 0.009(2) -0.024(3)
N60 0.038(2) 0.059(3) 0.098(4) -0.011(2) 0.019(2) -0.023(3)
C61 0.048(3) 0.074(4) 0.139(6) 0.017(3) 0.017(3) -0.063(4)
C62 0.045(3) 0.050(3) 0.081(4) -0.017(3) 0.015(3) -0.019(3)
C63 0.043(3) 0.040(3) 0.061(3) -0.005(2) 0.019(2) -0.025(2)
C64 0.052(3) 0.060(4) 0.063(4) -0.001(3) 0.019(2) -0.013(3)
O65 0.046(2) 0.068(2) 0.108(3) -0.0177(17) 0.0177(18) -0.033(2)
C66 0.059(3) 0.109(5) 0.136(6) -0.025(3) 0.046(3) -0.057(4)
C67 0.026(2) 0.051(3) 0.070(3) -0.011(2) 0.0105(19) -0.020(2)
C68 0.037(3) 0.057(4) 0.103(5) -0.016(3) -0.002(3) -0.023(3)
N69 0.039(2) 0.050(3) 0.060(3) -0.0176(19) 0.0057(17) -0.027(2)
C70 0.046(3) 0.037(2) 0.072(3) -0.028(2) 0.009(2) -0.018(2)
C71 0.021(2) 0.052(3) 0.105(5) -0.008(2) 0.017(2) -0.022(3)
C72 0.030(2) 0.056(3) 0.058(3) -0.021(2) 0.011(2) -0.011(3)
C73 0.037(3) 0.050(3) 0.075(3) -0.029(2) 0.007(2) -0.022(3)
O74 0.0269(18) 0.069(2) 0.136(4) -0.0196(16) 0.0065(18) -0.032(2)
C75 0.047(3) 0.043(3) 0.099(4) -0.017(2) 0.003(2) -0.038(2)

loop_
_atom_type_symbol
_atom_type_description
_atom_type_scat_dispersion_real
_atom_type_scat_dispersion_imag
_atom_type_scat_source
C C 0.0033 0.0016 'International Tables Vol C Tables 4.2.6.8 and 6.1.1.4'
H H 0.0000 0.0000 'International Tables Vol C Tables 4.2.6.8 and 6.1.1.4'
N N 0.0061 0.0033 'International Tables Vol C Tables 4.2.6.8 and 6.1.1.4'
O O 0.0106 0.0060 'International Tables Vol C Tables 4.2.6.8 and 6.1.1.4'

loop_
_geom_angle_atom_site_label_1
_geom_angle_atom_site_label_2
_geom_angle_atom_site_label_3
_geom_angle
C20 C1 N21 124.7(4)
C20 C1 C2 130.3(4)
N21 C1 C2 105.1(4)
C3 C2 C1 108.9(4)
C3 C2 H2 125.5
C1 C2 H2 125.5
C2 C3 C4 110.1(5)
C2 C3 H3 124.9
C4 C3 H3 124.9
N21 C4 C5 124.5(4)
N21 C4 C3 105.8(4)
C5 C4 C3 129.6(4)
C6 C5 C4 129.6(4)
C6 C5 C25 117.6(4)
C4 C5 C25 112.8(4)
C5 C6 N22 125.3(4)
C5 C6 C7 125.4(4)
N22 C6 C7 109.3(4)
C8 C7 C6 109.3(4)
C8 C7 H7 125.4
C6 C7 H7 125.4
C7 C8 C9 104.7(4)
C7 C8 H8 127.7
C9 C8 H8 127.7
N22 C9 C10 124.8(4)
N22 C9 C8 111.8(4)
C10 C9 C8 123.4(4)
C9 C10 C11 124.0(4)
C9 C10 C31 119.8(4)
C11 C10 C31 116.1(3)
N23 C11 C12 108.1(4)
N23 C11 C10 125.3(4)
C12 C11 C10 126.6(4)
C13 C12 C11 108.2(4)
C13 C12 H12 125.9
C11 C12 H12 125.9
C12 C13 C14 106.9(4)
C12 C13 H13 126.6
C14 C13 H13 126.5
N23 C14 C15 127.3(4)
N23 C14 C13 108.3(4)
C15 C14 C13 124.4(4)
C14 C15 C16 123.5(4)
C14 C15 C40 118.7(4)
C16 C15 C40 117.7(3)
N24 C16 C15 127.3(4)
N24 C16 C17 110.5(4)
C15 C16 C17 122.2(4)
C18 C17 C16 105.7(4)
C18 C17 H17 127.2
C16 C17 H17 127.2
C17 C18 C19 107.9(4)
C17 C18 H18 126.1
C19 C18 H18 126.1
C20 C19 N24 125.9(4)
C20 C19 C18 124.1(4)
N24 C19 C18 110.0(4)
C1 C20 C19 126.8(4)
C1 C20 C49 114.7(4)
C19 C20 C49 117.9(4)
C4 N21 C1 110.1(3)
C4 N21 H21 124.9
C1 N21 H21 125.0
C9 N22 C6 104.9(3)
C9 N22 H22 127.6
C6 N22 H22 127.6
C14 N23 C11 108.4(4)
C14 N23 H23 125.8
C11 N23 H23 125.8
C16 N24 C19 105.9(3)
C16 N24 H24 127.0
C19 N24 H24 127.0
C30 C25 C26 115.3(4)
C30 C25 C5 122.8(4)
C26 C25 C5 121.9(4)
C27 C26 C25 122.2(4)
C27 C26 H26 118.9
C25 C26 H26 118.9
N28 C27 C26 121.6(4)
N28 C27 H27 119.2
C26 C27 H27 119.2
C29 N28 C27 117.3(4)
N28 C29 C30 123.7(5)
N28 C29 H29 118.2
C30 C29 H29 118.2
C25 C30 C29 119.6(4)
C25 C30 H30 120.2
C29 C30 H30 120.2
C32 C31 C36 119.5(4)
C32 C31 C10 123.7(4)
C36 C31 C10 116.8(4)
C31 C32 C33 122.7(4)
C31 C32 H32 118.7
C33 C32 H32 118.7
C32 C33 C34 117.2(4)
C32 C33 H33 121.4
C34 C33 H33 121.4
C35 C34 C33 119.6(4)
C35 C34 C37 123.8(4)
C33 C34 C37 116.6(4)
C34 C35 C36 122.6(4)
C34 C35 H35 118.7
C36 C35 H35 118.7
C35 C36 C31 118.4(4)
C35 C36 H36 120.8
C31 C36 H36 120.8
O38 C37 O39 123.3(5)
O38 C37 C34 124.4(5)
O39 C37 C34 112.2(4)
C37 O39 H39 109.5
C41 C40 C45 120.0
C41 C40 C15 120.4(3)
C45 C40 C15 119.6(3)
C40 C41 C42 120.0
C40 C41 H41 120.0
C42 C41 H41 120.0
C43 C42 C41 120.0
C43 C42 H42 120.0
C41 C42 H42 120.0
C42 C43 C44 120.0
C42 C43 C46 125.2(3)
C44 C43 C46 114.8(3)
C45 C44 C43 120.0
C45 C44 H44 120.0
C43 C44 H44 120.0
C44 C45 C40 120.0
C44 C45 H45 120.0
C40 C45 H45 120.0
O47 C46 O48 120.3(5)
O47 C46 C43 120.2(5)
O48 C46 C43 119.6(4)
C46 O48 H48 109.5
C54 C49 C50 117.7(4)
C54 C49 C20 123.0(4)
C50 C49 C20 119.3(4)
C51 C50 C49 118.2(4)
C51 C50 H50 120.9
C49 C50 H50 120.9
C52 C51 C50 122.9(4)
C52 C51 H51 118.5
C50 C51 H51 118.5
C51 C52 C53 119.5(4)
C51 C52 C55 120.8(4)
C53 C52 C55 119.8(4)
C54 C53 C52 118.3(4)
C54 C53 H53 120.8
C52 C53 H53 120.8
C53 C54 C49 123.3(4)
C53 C54 H54 118.3
C49 C54 H54 118.3
O56 C55 O57 123.1(4)
O56 C55 C52 121.4(4)
O57 C55 C52 115.5(4)
C55 O57 H57 109.5
C63 C58 C59 124.3(5)
C63 C58 H58 117.9
C59 C58 H58 117.8
N60 C59 C58 119.6(4)
N60 C59 H59 120.2
C58 C59 H59 120.2
C59 N60 C61 116.5(5)
C62 C61 N60 125.8(5)
C62 C61 H61 117.1
N60 C61 H61 117.1
C61 C62 C63 117.8(4)
C61 C62 H62 121.1
C63 C62 H62 121.1
C58 C63 C62 115.8(4)
C58 C63 C64 124.2(4)
C62 C63 C64 120.0(4)
O65 C64 C63 119.1(4)
O65 C64 C66 118.0(5)
C63 C64 C66 122.3(4)
C64 C66 H66A 109.5
C64 C66 H66B 109.4
H66A C66 H66B 109.5
C64 C66 H66C 109.5
H66A C66 H66C 109.5
H66B C66 H66C 109.5
C68 C67 C72 115.1(4)
C68 C67 H67 122.5
C72 C67 H67 122.4
N69 C68 C67 124.9(4)
N69 C68 H68 117.5
C67 C68 H68 117.5
C68 N69 C70 119.2(4)
N69 C70 C71 120.3(4)
N69 C70 H70 119.9
C71 C70 H70 119.9
C72 C71 C70 119.8(4)
C72 C71 H71 120.1
C70 C71 H71 120.1
C71 C72 C67 120.5(4)
C71 C72 C73 120.1(4)
C67 C72 C73 119.4(4)
O74 C73 C75 122.9(4)
O74 C73 C72 120.5(4)
C75 C73 C72 116.4(4)
C73 C75 H75A 109.5
C73 C75 H75B 109.5
H75A C75 H75B 109.5
C73 C75 H75C 109.5
H75A C75 H75C 109.5
H75B C75 H75C 109.5

loop_
_geom_bond_atom_site_label_1
_geom_bond_atom_site_label_2
_geom_bond_distance
C1 C20 1.358(6)
C1 N21 1.415(5)
C1 C2 1.433(6)
C2 C3 1.328(6)
C2 H2 0.9500
C3 C4 1.429(6)
C3 H3 0.9500
C4 N21 1.373(5)
C4 C5 1.406(6)
C5 C6 1.355(6)
C5 C25 1.513(5)
C6 N22 1.376(5)
C6 C7 1.408(6)
C7 C8 1.340(6)
C7 H7 0.9500
C8 C9 1.427(6)
C8 H8 0.9500
C9 N22 1.358(5)
C9 C10 1.420(6)
C10 C11 1.431(5)
C10 C31 1.502(6)
C11 N23 1.381(5)
C11 C12 1.405(6)
C12 C13 1.394(6)
C12 H12 0.9500
C13 C14 1.414(6)
C13 H13 0.9500
C14 N23 1.386(5)
C14 C15 1.412(5)
C15 C16 1.436(6)
C15 C40 1.471(5)
C16 N24 1.365(5)
C16 C17 1.517(6)
C17 C18 1.325(6)
C17 H17 0.9500
C18 C19 1.488(5)
C18 H18 0.9500
C19 C20 1.369(6)
C19 N24 1.381(5)
C20 C49 1.529(6)
N21 H21 0.8800
N22 H22 0.8800
N23 H23 0.8800
N24 H24 0.8800
C25 C30 1.348(2)
C25 C26 1.384(5)
C26 C27 1.363(5)
C26 H26 0.9500
C27 N28 1.315(2)
C27 H27 0.9500
N28 C29 1.308(7)
C29 C30 1.397(6)
C29 H29 0.9500
C30 H30 0.9500
C31 C32 1.375(5)
C31 C36 1.405(6)
C32 C33 1.384(6)
C32 H32 0.9500
C33 C34 1.438(6)
C33 H33 0.9500
C34 C35 1.358(5)
C34 C37 1.499(6)
C35 C36 1.385(6)
C35 H35 0.9500
C36 H36 0.9500
C37 O38 1.230(5)
C37 O39 1.280(6)
O39 H39 0.8400
C40 C41 1.3900
C40 C45 1.3900
C41 C42 1.3900
C41 H41 0.9500
C42 C43 1.3900
C42 H42 0.9500
C43 C44 1.3900
C43 C46 1.490(4)
C44 C45 1.3900
C44 H44 0.9500
C45 H45 0.9500
C46 O47 1.211(6)
C46 O48 1.359(2)
O48 H48 0.8400
C49 C54 1.392(6)
C49 C50 1.427(5)
C50 C51 1.392(6)
C50 H50 0.9500
C51 C52 1.343(6)
C51 H51 0.9500
C52 C53 1.427(5)
C52 C55 1.486(6)
C53 C54 1.356(6)
C53 H53 0.9500
C54 H54 0.9500
C55 O56 1.188(5)
C55 O57 1.344(5)
O57 H57 0.8400
C58 C63 1.347(2)
C58 C59 1.353(6)
C58 H58 0.9500
C59 N60 1.342(6)
C59 H59 0.9500
N60 C61 1.339(5)
C61 C62 1.338(7)
C61 H61 0.9500
C62 C63 1.397(6)
C62 H62 0.9500
C63 C64 1.443(7)
C64 O65 1.282(5)
C64 C66 1.510(7)
C66 H66A 0.9800
C66 H66B 0.9800
C66 H66C 0.9800
C67 C68 1.399(6)
C67 C72 1.415(4)
C67 H67 0.9500
C68 N69 1.325(6)
C68 H68 0.9500
N69 C70 1.3444(19)
C70 C71 1.408(6)
C70 H70 0.9500
C71 C72 1.365(6)
C71 H71 0.9500
C72 C73 1.552(6)
C73 O74 1.166(5)
C73 C75 1.470(6)
C75 H75A 0.9800
C75 H75B 0.9800
C75 H75C 0.9800

loop_
_geom_hbond_atom_site_label_D
_geom_hbond_atom_site_label_H
_geom_hbond_atom_site_label_A
_geom_hbond_site_symmetry_A
_geom_hbond_distance_DH
_geom_hbond_distance_HA
_geom_hbond_distance_DA
_geom_hbond_angle_DHA
O39 H39 N69 . 0.84 1.82 2.653(4) 172
O57 H57 N60 . 0.84 1.79 2.630(5) 175
O48 H48 N28 1_456 0.84 1.77 2.596(5) 167
C29 H29 O47 1_654 0.95 2.68 3.273(8) 121
C61 H61 O56 . 0.95 2.75 3.375(7) 124
C70 H70 O38 . 0.95 2.61 3.221(5) 123
